data_1512865
loop_
_publ_author_name
'Harri Sopo'
'Jukka Sviili'
'Arto Valkonen'
'Reijo Sillanp\"a\"a'

_publ_section_title
;
 Uranyl ion complexes with aminoalcoholbis(phenolate) [O,N,O,O&#x2032;]
 donor ligands
;
_journal_issue 5
_journal_name_full Polyhedron
_journal_page_first 1223
_journal_page_last 1232
_journal_paper_doi 10.1016/j.poly.2005.08.044
_journal_volume 25
_journal_year 2006
_chemical_formula_moiety 'C40 H52 N4 O16 U2'
_chemical_formula_sum 'C40 H52 N4 O16 U2'
_chemical_formula_weight 1320.92
_chemical_name_systematic
;
 ?
;
_space_group_IT_number 14
_symmetry_cell_setting monoclinic
_symmetry_Int_Tables_number 14
_symmetry_space_group_name_Hall '-P 2ybc'
_symmetry_space_group_name_H-M 'P 1 21/c 1'
_atom_sites_solution_hydrogens geom
_atom_sites_solution_primary direct
_atom_sites_solution_secondary difmap
_audit_creation_method SHELXL-97
_cell_angle_alpha 90.00
_cell_angle_beta 106.354(2)
_cell_angle_gamma 90.00
_cell_formula_units_Z 4
_cell_length_a 13.5841(3)
_cell_length_b 16.3528(4)
_cell_length_c 21.0204(5)
_cell_measurement_reflns_used 8449
_cell_measurement_temperature 173(2)
_cell_measurement_theta_max 25.682
_cell_measurement_theta_min 0.407
_cell_volume 4480.51(19)
_computing_cell_refinement 'HKL Scalepack (Otwinowski & Minor 1997)'
_computing_data_collection 'Collect (Nonius BV, 1997-2000)'
_computing_data_reduction
;
HKL Denzo and Scalepack (Otwinowski & Minor 1997)
;
_computing_molecular_graphics 'Ortep-3 for Windows (Farrugia, 1997)'
_computing_publication_material 'WinGX publication routines (Farrugia, 1999)'
_computing_structure_refinement 'SHELXL-97 (Sheldrick, 1997)'
_computing_structure_solution 'SHELXS-97 (Sheldrick, 1997)'
_diffrn_ambient_temperature 173(2)
_diffrn_detector 'CCD plate'
_diffrn_detector_area_resol_mean 9
_diffrn_measured_fraction_theta_full 0.996
_diffrn_measured_fraction_theta_max 0.996
_diffrn_measurement_device '95mm CCD camera on \k-goniostat'
_diffrn_measurement_device_type KappaCCD
_diffrn_measurement_method '\f scans, and \w scans with \k offsets'
_diffrn_radiation_monochromator 'horizonally mounted graphite crystal'
_diffrn_radiation_probe x-ray
_diffrn_radiation_type MoK\a
_diffrn_radiation_wavelength 0.71073
_diffrn_reflns_av_R_equivalents 0.0822
_diffrn_reflns_av_sigmaI/netI 0.0707
_diffrn_reflns_limit_h_max 16
_diffrn_reflns_limit_h_min -16
_diffrn_reflns_limit_k_max 19
_diffrn_reflns_limit_k_min -17
_diffrn_reflns_limit_l_max 23
_diffrn_reflns_limit_l_min -25
_diffrn_reflns_number 32774
_diffrn_reflns_theta_full 25.67
_diffrn_reflns_theta_max 25.67
_diffrn_reflns_theta_min 2.94
_diffrn_source 'Enraf Nonius FR590'
_exptl_absorpt_coefficient_mu 7.293
_exptl_absorpt_correction_T_max 0.7939
_exptl_absorpt_correction_T_min 0.3972
_exptl_absorpt_correction_type refdelf
_exptl_absorpt_process_details
;
Sheldrick, G.M. (anon) SHELX97 Release 97-2 (1998)
I/sigma threshold for reflections     =   5.000
Delta(U)/lambda**2                    =   0.000
Highest even order spherical harmonic =       6
Highest odd  order spherical harmonic =       3
;
_exptl_crystal_colour red
_exptl_crystal_density_diffrn 1.958
_exptl_crystal_density_method 'not measured'
_exptl_crystal_description plate
_exptl_crystal_F_000 2528
_exptl_crystal_size_max 0.18
_exptl_crystal_size_mid 0.12
_exptl_crystal_size_min 0.08
_refine_diff_density_max 1.421
_refine_diff_density_min -1.310
_refine_diff_density_rms 0.189
_refine_ls_extinction_method none
_refine_ls_goodness_of_fit_ref 1.093
_refine_ls_hydrogen_treatment mixed
_refine_ls_matrix_type full
_refine_ls_number_parameters 570
_refine_ls_number_reflns 8454
_refine_ls_number_restraints 0
_refine_ls_restrained_S_all 1.093
_refine_ls_R_factor_all 0.0773
_refine_ls_R_factor_gt 0.0461
_refine_ls_shift/su_max 0.001
_refine_ls_shift/su_mean 0.000
_refine_ls_structure_factor_coef Fsqd
_refine_ls_weighting_details 'calc w=1/[\s^2^(Fo^2^)+(0.0000P)^2^+45.7404P] where P=(Fo^2^+2Fc^2^)/3'
_refine_ls_weighting_scheme calc
_refine_ls_wR_factor_gt 0.0823
_refine_ls_wR_factor_ref 0.0900
_reflns_number_gt 6210
_reflns_number_total 8454
_reflns_threshold_expression >2\s(I)
_cod_data_source_file 2006-1223_RS.txt
_cod_data_source_block So71b_(1)
_cod_original_cell_volume 4480.51(18)
_cod_original_sg_symbol_H-M 'P 21/c'
_cod_database_code 1512865
_exptl_absorpt_factor_mur 0.635
_exptl_absorpt_rmerge_before 0.0674
_exptl_absorpt_rmerge_after 0.0421

loop_
_symmetry_equiv_pos_as_xyz
'x, y, z'
'-x, y+1/2, -z+1/2'
'-x, -y, -z'
'x, -y-1/2, z-1/2'

loop_
_atom_site_label
_atom_site_type_symbol
_atom_site_fract_x
_atom_site_fract_y
_atom_site_fract_z
_atom_site_U_iso_or_equiv
_atom_site_adp_type
_atom_site_occupancy
_atom_site_symmetry_multiplicity
_atom_site_calc_flag
_atom_site_refinement_flags
U1 U 0.37385(2) 0.34855(2) 0.716744(17) 0.01921(9) Uani 1 1 d .
U2 U 0.12271(2) 0.24942(2) 0.714227(16) 0.01904(9) Uani 1 1 d .
O1 O 0.4407(5) 0.3534(4) 0.8030(3) 0.0318(16) Uani 1 1 d .
O2 O 0.3080(4) 0.3391(4) 0.6310(3) 0.0229(14) Uani 1 1 d .
O3 O 0.3782(4) 0.4823(3) 0.7053(3) 0.0190(13) Uani 1 1 d .
O4 O 0.1350(5) 0.4673(4) 0.6025(3) 0.0284(15) Uani 1 1 d .
H4 H 0.1464 0.4235 0.5850 0.034 Uiso 1 1 calc R
O5 O 0.2186(4) 0.3724(3) 0.7433(3) 0.0217(14) Uani 1 1 d .
O6 O 0.5434(5) 0.3617(4) 0.6947(4) 0.0417(19) Uani 1 1 d .
O7 O 0.4906(5) 0.2384(4) 0.6986(3) 0.0311(16) Uani 1 1 d .
O8 O 0.6271(5) 0.2586(5) 0.6670(4) 0.057(2) Uani 1 1 d .
O9 O 0.1379(5) 0.2254(4) 0.7992(3) 0.0311(16) Uani 1 1 d .
O10 O 0.1099(5) 0.2784(4) 0.6310(3) 0.0240(14) Uani 1 1 d .
O11 O 0.0961(4) 0.1226(3) 0.6813(3) 0.0250(15) Uani 1 1 d .
O12 O 0.2427(5) 0.1492(4) 0.5782(3) 0.0324(16) Uani 1 1 d .
H12 H 0.2321 0.1998 0.5739 0.039 Uiso 1 1 calc R
O13 O 0.2984(4) 0.2203(3) 0.7308(3) 0.0182(13) Uani 1 1 d .
O15 O -0.0072(5) 0.3545(4) 0.7222(3) 0.0310(15) Uani 1 1 d .
O14 O -0.0659(5) 0.2333(4) 0.6984(3) 0.0344(17) Uani 1 1 d .
O16 O -0.1698(5) 0.3301(5) 0.7081(4) 0.056(2) Uani 1 1 d .
N1 N 0.5585(6) 0.2840(5) 0.6863(4) 0.034(2) Uani 1 1 d .
N2 N -0.0831(6) 0.3072(5) 0.7086(4) 0.032(2) Uani 1 1 d .
N8 N 0.1735(6) 0.5388(4) 0.7268(3) 0.0180(16) Uani 1 1 d .
H8 H 0.193(7) 0.512(6) 0.704(4) 0.022 Uiso 1 1 d .
N29 N 0.2999(5) 0.0524(4) 0.6944(3) 0.0150(15) Uani 1 1 d .
H29 H 0.256(6) 0.091(5) 0.669(4) 0.018 Uiso 1 1 d .
C1 C 0.3642(6) 0.5539(5) 0.6735(4) 0.0141(17) Uiso 1 1 d .
C2 C 0.3961(6) 0.5692(5) 0.6188(4) 0.023(2) Uani 1 1 d .
C3 C 0.3814(6) 0.6464(6) 0.5889(4) 0.024(2) Uani 1 1 d .
H3 H 0.4060 0.6562 0.5515 0.029 Uiso 1 1 calc R
C4 C 0.3319(7) 0.7090(5) 0.6122(4) 0.023(2) Uani 1 1 d .
C5 C 0.2964(7) 0.6921(5) 0.6659(4) 0.021(2) Uani 1 1 d .
H5 H 0.2609 0.7337 0.6821 0.025 Uiso 1 1 calc R
C6 C 0.3106(6) 0.6157(5) 0.6976(4) 0.0174(19) Uani 1 1 d .
C7 C 0.2647(6) 0.5957(5) 0.7525(4) 0.022(2) Uani 1 1 d .
H7A H 0.2421 0.6466 0.7697 0.026 Uiso 1 1 calc R
H7B H 0.3168 0.5690 0.7892 0.026 Uiso 1 1 calc R
C9 C 0.0845(6) 0.5855(5) 0.6831(4) 0.0183(19) Uani 1 1 d .
H9A H 0.1100 0.6234 0.6545 0.022 Uiso 1 1 calc R
H9B H 0.0522 0.6187 0.7111 0.022 Uiso 1 1 calc R
C10 C 0.0041(7) 0.5289(5) 0.6395(4) 0.0187(19) Uani 1 1 d .
C11 C -0.0984(6) 0.5372(6) 0.6377(4) 0.027(2) Uani 1 1 d .
H11 H -0.1168 0.5742 0.6672 0.032 Uiso 1 1 calc R
C12 C -0.1742(8) 0.4925(7) 0.5937(5) 0.038(3) Uani 1 1 d .
C13 C -0.1438(9) 0.4366(7) 0.5526(5) 0.042(3) Uani 1 1 d .
H13 H -0.1949 0.4043 0.5232 0.051 Uiso 1 1 calc R
C14 C -0.0430(8) 0.4263(5) 0.5529(4) 0.027(2) Uani 1 1 d .
C15 C 0.0318(7) 0.4720(5) 0.5990(4) 0.022(2) Uani 1 1 d .
C16 C 0.1465(7) 0.4924(5) 0.7811(4) 0.022(2) Uani 1 1 d .
H16A H 0.0743 0.4738 0.7656 0.026 Uiso 1 1 calc R
H16B H 0.1534 0.5286 0.8199 0.026 Uiso 1 1 calc R
C17 C 0.2163(7) 0.4198(5) 0.8010(4) 0.023(2) Uani 1 1 d .
H17A H 0.2865 0.4388 0.8242 0.028 Uiso 1 1 calc R
H17B H 0.1918 0.3850 0.8320 0.028 Uiso 1 1 calc R
C18 C 0.4466(7) 0.5029(6) 0.5884(4) 0.026(2) Uani 1 1 d .
H18A H 0.4642 0.5250 0.5496 0.039 Uiso 1 1 calc R
H18B H 0.3992 0.4569 0.5747 0.039 Uiso 1 1 calc R
H18C H 0.5092 0.4842 0.6211 0.039 Uiso 1 1 calc R
C19 C 0.3166(8) 0.7915(6) 0.5788(5) 0.037(3) Uani 1 1 d .
H19A H 0.3805 0.8230 0.5931 0.055 Uiso 1 1 calc R
H19B H 0.2618 0.8209 0.5910 0.055 Uiso 1 1 calc R
H19C H 0.2978 0.7841 0.5306 0.055 Uiso 1 1 calc R
C20 C -0.2851(8) 0.4992(9) 0.5907(5) 0.058(4) Uani 1 1 d .
H20A H -0.3272 0.4820 0.5468 0.087 Uiso 1 1 calc R
H20B H -0.3012 0.5561 0.5985 0.087 Uiso 1 1 calc R
H20C H -0.2997 0.4641 0.6247 0.087 Uiso 1 1 calc R
C21 C -0.0145(10) 0.3677(6) 0.5048(5) 0.048(3) Uani 1 1 d .
H21A H 0.0059 0.3150 0.5267 0.072 Uiso 1 1 calc R
H21B H 0.0427 0.3905 0.4907 0.072 Uiso 1 1 calc R
H21C H -0.0738 0.3598 0.4660 0.072 Uiso 1 1 calc R
C22 C 0.0694(6) 0.0502(5) 0.6514(4) 0.0176(18) Uani 1 1 d .
C23 C -0.0214(6) 0.0413(6) 0.5984(4) 0.021(2) Uani 1 1 d .
C24 C -0.0475(7) -0.0362(6) 0.5742(4) 0.028(2) Uani 1 1 d .
H24 H -0.1081 -0.0429 0.5386 0.034 Uiso 1 1 calc R
C25 C 0.0103(7) -0.1053(6) 0.5990(5) 0.028(2) Uani 1 1 d .
C26 C 0.1024(7) -0.0935(5) 0.6473(4) 0.024(2) Uani 1 1 d .
H26 H 0.1461 -0.1390 0.6627 0.029 Uiso 1 1 calc R
C27 C 0.1320(6) -0.0167(5) 0.6736(4) 0.0179(19) Uani 1 1 d .
C28 C 0.2333(6) -0.0020(5) 0.7237(4) 0.0181(19) Uani 1 1 d .
H28A H 0.2685 -0.0549 0.7374 0.022 Uiso 1 1 calc R
H28B H 0.2223 0.0245 0.7635 0.022 Uiso 1 1 calc R
C30 C 0.3339(7) 0.0081(6) 0.6425(4) 0.023(2) Uani 1 1 d .
H30A H 0.2735 -0.0179 0.6115 0.028 Uiso 1 1 calc R
H30B H 0.3818 -0.0359 0.6639 0.028 Uiso 1 1 calc R
C31 C 0.3858(7) 0.0615(6) 0.6037(4) 0.024(2) Uani 1 1 d .
C32 C 0.4819(7) 0.0396(6) 0.5975(4) 0.025(2) Uani 1 1 d .
H32 H 0.5148 -0.0077 0.6200 0.030 Uiso 1 1 calc R
C33 C 0.5308(7) 0.0847(7) 0.5598(4) 0.031(2) Uani 1 1 d .
C34 C 0.4791(8) 0.1525(7) 0.5258(5) 0.037(3) Uani 1 1 d .
H34 H 0.5108 0.1834 0.4988 0.044 Uiso 1 1 calc R
C35 C 0.3823(8) 0.1766(6) 0.5302(5) 0.034(2) Uani 1 1 d .
C36 C 0.3386(7) 0.1310(6) 0.5699(4) 0.028(2) Uani 1 1 d .
C37 C 0.3877(6) 0.0895(5) 0.7470(4) 0.021(2) Uani 1 1 d .
H37A H 0.4419 0.1071 0.7269 0.026 Uiso 1 1 calc R
H37B H 0.4174 0.0479 0.7812 0.026 Uiso 1 1 calc R
C38 C 0.3513(6) 0.1635(5) 0.7796(4) 0.0181(19) Uani 1 1 d .
H38A H 0.3053 0.1447 0.8057 0.022 Uiso 1 1 calc R
H38B H 0.4113 0.1906 0.8103 0.022 Uiso 1 1 calc R
C39 C -0.0840(7) 0.1139(6) 0.5693(5) 0.035(3) Uani 1 1 d .
H39A H -0.1283 0.1002 0.5251 0.052 Uiso 1 1 calc R
H39B H -0.0384 0.1591 0.5658 0.052 Uiso 1 1 calc R
H39C H -0.1264 0.1304 0.5979 0.052 Uiso 1 1 calc R
C40 C -0.0237(9) -0.1903(7) 0.5739(6) 0.052(3) Uani 1 1 d .
H40A H -0.0636 -0.2146 0.6014 0.077 Uiso 1 1 calc R
H40B H 0.0367 -0.2242 0.5764 0.077 Uiso 1 1 calc R
H40C H -0.0662 -0.1872 0.5278 0.077 Uiso 1 1 calc R
C41 C 0.6359(8) 0.0621(8) 0.5538(5) 0.047(3) Uani 1 1 d .
H41A H 0.6472 0.0032 0.5614 0.071 Uiso 1 1 calc R
H41B H 0.6885 0.0925 0.5869 0.071 Uiso 1 1 calc R
H41C H 0.6402 0.0759 0.5093 0.071 Uiso 1 1 calc R
C42 C 0.3275(9) 0.2491(7) 0.4912(5) 0.047(3) Uani 1 1 d .
H42A H 0.2630 0.2308 0.4601 0.070 Uiso 1 1 calc R
H42B H 0.3711 0.2739 0.4664 0.070 Uiso 1 1 calc R
H42C H 0.3128 0.2895 0.5217 0.070 Uiso 1 1 calc R

loop_
_atom_site_aniso_label
_atom_site_aniso_U_11
_atom_site_aniso_U_22
_atom_site_aniso_U_33
_atom_site_aniso_U_23
_atom_site_aniso_U_13
_atom_site_aniso_U_12
U1 0.01541(16) 0.01452(16) 0.02508(18) -0.00011(15) 0.00141(12) -0.00163(15)
U2 0.01701(16) 0.01334(16) 0.02570(18) 0.00305(15) 0.00425(12) -0.00139(15)
O1 0.024(3) 0.019(3) 0.042(4) 0.000(3) -0.007(3) -0.002(3)
O2 0.017(3) 0.026(4) 0.025(3) 0.001(3) 0.005(3) 0.001(3)
O3 0.017(3) 0.017(3) 0.023(3) 0.000(3) 0.006(3) 0.001(3)
O4 0.035(4) 0.028(4) 0.026(4) -0.006(3) 0.014(3) 0.011(3)
O5 0.022(3) 0.012(3) 0.028(3) 0.008(3) 0.004(3) -0.005(3)
O6 0.029(4) 0.018(4) 0.071(5) 0.004(3) 0.001(3) 0.002(3)
O7 0.025(3) 0.024(4) 0.048(4) 0.004(3) 0.014(3) 0.002(3)
O8 0.028(4) 0.047(5) 0.105(7) -0.005(5) 0.033(4) 0.008(4)
O9 0.033(4) 0.028(4) 0.034(4) 0.006(3) 0.011(3) -0.007(3)
O10 0.025(3) 0.022(3) 0.023(3) 0.003(3) 0.004(3) 0.001(3)
O11 0.017(3) 0.008(3) 0.044(4) 0.000(3) -0.002(3) -0.002(2)
O12 0.032(4) 0.032(4) 0.035(4) 0.009(3) 0.011(3) 0.017(3)
O13 0.019(3) 0.012(3) 0.024(3) 0.002(2) 0.007(3) -0.006(2)
O15 0.024(3) 0.022(4) 0.049(4) -0.001(3) 0.013(3) -0.003(3)
O14 0.029(4) 0.026(4) 0.050(4) 0.000(3) 0.013(3) 0.001(3)
O16 0.021(4) 0.072(6) 0.074(6) -0.026(5) 0.011(4) -0.004(4)
N1 0.016(4) 0.027(5) 0.059(6) 0.002(4) 0.010(4) 0.002(4)
N2 0.017(4) 0.039(5) 0.039(5) -0.007(4) 0.008(4) 0.004(4)
N8 0.028(4) 0.015(4) 0.014(4) -0.004(3) 0.011(3) 0.001(3)
N29 0.011(3) 0.014(4) 0.022(4) 0.007(3) 0.008(3) 0.003(3)
C2 0.011(4) 0.017(5) 0.030(5) -0.006(4) -0.014(4) 0.004(4)
C3 0.021(5) 0.031(5) 0.022(5) -0.001(4) 0.010(4) -0.003(4)
C4 0.020(5) 0.019(5) 0.029(5) 0.002(4) 0.004(4) -0.007(4)
C5 0.025(5) 0.015(5) 0.025(5) 0.000(4) 0.010(4) 0.001(4)
C6 0.015(4) 0.016(4) 0.019(5) -0.003(4) 0.001(4) -0.006(4)
C7 0.020(5) 0.019(5) 0.025(5) -0.009(4) 0.004(4) -0.009(4)
C9 0.019(4) 0.018(5) 0.018(5) -0.004(4) 0.005(4) 0.006(4)
C10 0.025(5) 0.021(5) 0.011(4) -0.002(3) 0.006(4) 0.001(4)
C11 0.016(5) 0.040(6) 0.022(5) -0.006(4) 0.003(4) -0.005(4)
C12 0.028(5) 0.056(7) 0.021(5) -0.015(5) -0.007(4) -0.009(5)
C13 0.060(8) 0.037(6) 0.017(5) -0.006(5) -0.011(5) -0.012(6)
C14 0.042(6) 0.019(5) 0.014(5) 0.004(4) -0.001(4) 0.001(4)
C15 0.035(5) 0.016(5) 0.016(5) 0.003(4) 0.010(4) 0.004(4)
C16 0.033(5) 0.017(5) 0.020(5) -0.001(4) 0.015(4) -0.010(4)
C17 0.028(5) 0.025(5) 0.017(5) -0.006(4) 0.006(4) -0.008(4)
C18 0.028(5) 0.030(6) 0.020(5) -0.001(4) 0.007(4) 0.004(4)
C19 0.044(6) 0.019(5) 0.050(7) 0.023(5) 0.018(5) 0.007(5)
C20 0.027(6) 0.104(11) 0.038(7) -0.032(7) 0.001(5) -0.015(7)
C21 0.089(9) 0.024(6) 0.023(6) -0.008(4) 0.000(6) 0.014(6)
C22 0.014(4) 0.015(4) 0.026(5) 0.000(4) 0.010(4) 0.000(4)
C23 0.016(4) 0.033(5) 0.020(5) 0.006(4) 0.012(4) -0.006(4)
C24 0.024(5) 0.037(6) 0.025(5) -0.009(4) 0.008(4) -0.004(5)
C25 0.028(5) 0.027(5) 0.036(6) -0.008(4) 0.019(4) -0.009(4)
C26 0.032(5) 0.016(5) 0.028(5) -0.001(4) 0.015(4) 0.003(4)
C27 0.019(4) 0.023(5) 0.015(4) -0.003(4) 0.010(4) -0.010(4)
C28 0.016(4) 0.011(4) 0.030(5) 0.001(4) 0.011(4) 0.000(4)
C30 0.016(4) 0.027(5) 0.027(5) -0.003(4) 0.006(4) 0.001(4)
C31 0.020(5) 0.032(5) 0.017(5) 0.002(4) 0.001(4) -0.007(4)
C32 0.023(5) 0.026(5) 0.028(5) 0.010(4) 0.014(4) 0.003(4)
C33 0.026(5) 0.049(7) 0.020(5) 0.000(5) 0.008(4) -0.010(5)
C34 0.038(6) 0.053(7) 0.025(5) 0.008(5) 0.016(4) -0.011(6)
C35 0.044(6) 0.035(6) 0.025(5) 0.008(4) 0.010(5) 0.000(5)
C36 0.028(5) 0.027(6) 0.025(5) 0.004(4) 0.001(4) 0.008(4)
C37 0.020(5) 0.017(5) 0.024(5) 0.011(4) 0.000(4) 0.001(4)
C38 0.017(4) 0.016(4) 0.018(4) 0.000(4) 0.000(3) -0.003(4)
C39 0.026(5) 0.037(6) 0.038(6) 0.013(5) 0.005(5) 0.007(5)
C40 0.053(8) 0.039(7) 0.063(8) -0.031(6) 0.018(6) -0.010(6)
C41 0.032(6) 0.079(9) 0.038(6) 0.019(6) 0.022(5) -0.002(6)
C42 0.057(7) 0.041(7) 0.046(7) 0.024(6) 0.021(5) 0.015(6)

loop_
_atom_type_symbol
_atom_type_description
_atom_type_scat_dispersion_real
_atom_type_scat_dispersion_imag
_atom_type_scat_source
C C 0.0033 0.0016 'International Tables Vol C Tables 4.2.6.8 and 6.1.1.4'
H H 0.0000 0.0000 'International Tables Vol C Tables 4.2.6.8 and 6.1.1.4'
N N 0.0061 0.0033 'International Tables Vol C Tables 4.2.6.8 and 6.1.1.4'
O O 0.0106 0.0060 'International Tables Vol C Tables 4.2.6.8 and 6.1.1.4'
U U -9.6767 9.6646 'International Tables Vol C Tables 4.2.6.8 and 6.1.1.4'

loop_
_geom_angle_atom_site_label_1
_geom_angle_atom_site_label_2
_geom_angle_atom_site_label_3
_geom_angle
_geom_angle_publ_flag
O2 U1 O1 177.5(3) y
O2 U1 O3 89.8(2) y
O1 U1 O3 92.6(3) y
O2 U1 O5 91.5(2) y
O1 U1 O5 89.2(3) y
O3 U1 O5 85.1(2) y
O2 U1 O13 86.4(2) y
O1 U1 O13 91.5(2) y
O3 U1 O13 155.6(2) y
O5 U1 O13 70.91(19) y
O2 U1 O6 92.7(3) y
O1 U1 O6 87.2(3) y
O3 U1 O6 80.7(2) y
O5 U1 O6 165.2(2) y
O13 U1 O6 123.5(2) y
O2 U1 O7 86.7(2) y
O1 U1 O7 91.3(3) y
O3 U1 O7 131.4(2) y
O5 U1 O7 143.4(2) y
O13 U1 O7 72.5(2) y
O6 U1 O7 51.1(2) y
O2 U1 N1 88.0(3) ?
O1 U1 N1 90.9(3) ?
O3 U1 N1 106.3(2) ?
O5 U1 N1 168.6(2) ?
O13 U1 N1 97.7(2) ?
O6 U1 N1 26.0(2) ?
O7 U1 N1 25.2(2) ?
O2 U1 U2 75.69(19) ?
O1 U1 U2 103.5(2) ?
O3 U1 U2 118.57(15) ?
O5 U1 U2 37.63(14) ?
O13 U1 U2 37.33(14) ?
O6 U1 U2 156.81(16) ?
O7 U1 U2 107.39(15) ?
N1 U1 U2 131.69(16) ?
O10 U2 O9 177.1(3) y
O10 U2 O11 88.8(3) y
O9 U2 O11 94.0(3) y
O10 U2 O13 90.8(2) y
O9 U2 O13 88.9(3) y
O11 U2 O13 85.7(2) y
O10 U2 O5 85.5(2) y
O9 U2 O5 91.6(2) y
O11 U2 O5 156.0(2) y
O13 U2 O5 71.0(2) y
O10 U2 O15 90.5(2) y
O9 U2 O15 88.2(3) y
O11 U2 O15 128.1(2) y
O13 U2 O15 146.2(2) y
O5 U2 O15 75.4(2) y
O10 U2 O14 94.9(2) y
O9 U2 O14 86.3(3) y
O11 U2 O14 77.6(2) y
O13 U2 O14 162.3(2) y
O5 U2 O14 126.1(2) y
O15 U2 O14 50.7(2) ?
O10 U2 N2 92.7(3) ?
O9 U2 N2 87.2(3) ?
O11 U2 N2 102.9(2) ?
O13 U2 N2 170.8(2) ?
O5 U2 N2 100.7(2) ?
O15 U2 N2 25.3(2) ?
O14 U2 N2 25.4(2) ?
O10 U2 U1 74.66(19) ?
O9 U2 U1 103.4(2) ?
O11 U2 U1 118.81(16) ?
O13 U2 U1 37.84(13) ?
O5 U2 U1 37.25(15) ?
O15 U2 U1 110.92(14) ?
O14 U2 U1 159.58(15) ?
N2 U2 U1 135.60(17) ?
C1 O3 U1 157.0(5) y
C15 O4 H4 109.5 ?
C17 O5 U1 121.2(5) ?
C17 O5 U2 121.8(5) ?
U1 O5 U2 105.1(2) ?
N1 O6 U1 97.5(5) ?
N1 O7 U1 97.8(5) ?
C22 O11 U2 170.1(5) y
C36 O12 H12 109.5 ?
C38 O13 U2 121.6(5) ?
C38 O13 U1 121.1(4) ?
U2 O13 U1 104.8(2) ?
N2 O15 U2 96.4(5) ?
N2 O14 U2 96.2(5) ?
O8 N1 O7 123.2(9) ?
O8 N1 O6 123.6(9) ?
O7 N1 O6 113.1(8) ?
O8 N1 U1 172.9(7) ?
O7 N1 U1 57.0(4) ?
O6 N1 U1 56.5(5) ?
O16 N2 O15 122.4(9) ?
O16 N2 O14 120.8(9) ?
O15 N2 O14 116.7(7) ?
O16 N2 U2 177.9(7) ?
O15 N2 U2 58.3(4) ?
O14 N2 U2 58.4(4) ?
C16 N8 C9 113.2(7) ?
C16 N8 C7 112.8(7) ?
C9 N8 C7 109.9(7) ?
C16 N8 H8 114(7) ?
C9 N8 H8 106(7) ?
C7 N8 H8 100(7) ?
C30 N29 C37 112.9(7) ?
C30 N29 C28 110.9(7) ?
C37 N29 C28 112.1(6) ?
C30 N29 H29 101(5) ?
C37 N29 H29 113(5) ?
C28 N29 H29 106(5) ?
O3 C1 C2 123.3(7) ?
O3 C1 C6 117.4(7) ?
C2 C1 C6 119.2(8) ?
C1 C2 C3 120.4(8) ?
C1 C2 C18 121.0(8) ?
C3 C2 C18 118.6(9) ?
C4 C3 C2 121.9(8) ?
C4 C3 H3 119.0 ?
C2 C3 H3 119.0 ?
C5 C4 C3 117.3(8) ?
C5 C4 C19 121.8(9) ?
C3 C4 C19 120.8(9) ?
C4 C5 C6 122.3(8) ?
C4 C5 H5 118.8 ?
C6 C5 H5 118.8 ?
C5 C6 C1 118.7(8) ?
C5 C6 C7 122.0(8) ?
C1 C6 C7 119.1(8) ?
C6 C7 N8 109.6(7) ?
C6 C7 H7A 109.8 ?
N8 C7 H7A 109.8 ?
C6 C7 H7B 109.8 ?
N8 C7 H7B 109.8 ?
H7A C7 H7B 108.2 ?
N8 C9 C10 112.0(7) ?
N8 C9 H9A 109.2 ?
C10 C9 H9A 109.2 ?
N8 C9 H9B 109.2 ?
C10 C9 H9B 109.2 ?
H9A C9 H9B 107.9 ?
C15 C10 C11 119.5(8) ?
C15 C10 C9 120.4(8) ?
C11 C10 C9 120.0(8) ?
C12 C11 C10 121.3(9) ?
C12 C11 H11 119.3 ?
C10 C11 H11 119.3 ?
C11 C12 C13 117.6(10) ?
C11 C12 C20 122.8(10) ?
C13 C12 C20 119.5(9) ?
C14 C13 C12 123.0(9) ?
C14 C13 H13 118.5 ?
C12 C13 H13 118.5 ?
C13 C14 C15 117.5(9) ?
C13 C14 C21 120.9(9) ?
C15 C14 C21 121.6(10) ?
C10 C15 O4 116.8(8) ?
C10 C15 C14 120.9(9) ?
O4 C15 C14 122.1(8) ?
N8 C16 C17 109.9(7) ?
N8 C16 H16A 109.7 ?
C17 C16 H16A 109.7 ?
N8 C16 H16B 109.7 ?
C17 C16 H16B 109.7 ?
H16A C16 H16B 108.2 ?
O5 C17 C16 110.5(7) ?
O5 C17 H17A 109.5 ?
C16 C17 H17A 109.5 ?
O5 C17 H17B 109.5 ?
C16 C17 H17B 109.5 ?
H17A C17 H17B 108.1 ?
C2 C18 H18A 109.5 ?
C2 C18 H18B 109.5 ?
H18A C18 H18B 109.5 ?
C2 C18 H18C 109.5 ?
H18A C18 H18C 109.5 ?
H18B C18 H18C 109.5 ?
C4 C19 H19A 109.5 ?
C4 C19 H19B 109.5 ?
H19A C19 H19B 109.5 ?
C4 C19 H19C 109.5 ?
H19A C19 H19C 109.5 ?
H19B C19 H19C 109.5 ?
C12 C20 H20A 109.5 ?
C12 C20 H20B 109.5 ?
H20A C20 H20B 109.5 ?
C12 C20 H20C 109.5 ?
H20A C20 H20C 109.5 ?
H20B C20 H20C 109.5 ?
C14 C21 H21A 109.5 ?
C14 C21 H21B 109.5 ?
H21A C21 H21B 109.5 ?
C14 C21 H21C 109.5 ?
H21A C21 H21C 109.5 ?
H21B C21 H21C 109.5 ?
O11 C22 C27 118.7(7) ?
O11 C22 C23 121.3(8) ?
C27 C22 C23 120.0(8) ?
C24 C23 C22 117.5(8) ?
C24 C23 C39 121.7(8) ?
C22 C23 C39 120.7(8) ?
C23 C24 C25 123.4(8) ?
C23 C24 H24 118.3 ?
C25 C24 H24 118.3 ?
C26 C25 C24 117.4(9) ?
C26 C25 C40 120.5(9) ?
C24 C25 C40 122.1(9) ?
C25 C26 C27 121.3(9) ?
C25 C26 H26 119.3 ?
C27 C26 H26 119.3 ?
C22 C27 C26 120.0(8) ?
C22 C27 C28 117.8(7) ?
C26 C27 C28 122.2(8) ?
C27 C28 N29 110.0(7) ?
C27 C28 H28A 109.7 ?
N29 C28 H28A 109.7 ?
C27 C28 H28B 109.7 ?
N29 C28 H28B 109.7 ?
H28A C28 H28B 108.2 ?
N29 C30 C31 114.0(8) ?
N29 C30 H30A 108.8 ?
C31 C30 H30A 108.8 ?
N29 C30 H30B 108.8 ?
C31 C30 H30B 108.8 ?
H30A C30 H30B 107.6 ?
C32 C31 C36 118.0(9) ?
C32 C31 C30 119.8(8) ?
C36 C31 C30 122.1(8) ?
C33 C32 C31 122.0(9) ?
C33 C32 H32 119.0 ?
C31 C32 H32 119.0 ?
C32 C33 C34 117.6(9) ?
C32 C33 C41 122.3(9) ?
C34 C33 C41 120.1(9) ?
C33 C34 C35 122.4(9) ?
C33 C34 H34 118.8 ?
C35 C34 H34 118.8 ?
C36 C35 C34 117.6(9) ?
C36 C35 C42 121.5(10) ?
C34 C35 C42 120.9(9) ?
C35 C36 O12 122.7(8) ?
C35 C36 C31 122.4(9) ?
O12 C36 C31 114.9(8) ?
N29 C37 C38 110.9(7) ?
N29 C37 H37A 109.5 ?
C38 C37 H37A 109.5 ?
N29 C37 H37B 109.5 ?
C38 C37 H37B 109.5 ?
H37A C37 H37B 108.0 ?
O13 C38 C37 110.7(7) ?
O13 C38 H38A 109.5 ?
C37 C38 H38A 109.5 ?
O13 C38 H38B 109.5 ?
C37 C38 H38B 109.5 ?
H38A C38 H38B 108.1 ?
C23 C39 H39A 109.5 ?
C23 C39 H39B 109.5 ?
H39A C39 H39B 109.5 ?
C23 C39 H39C 109.5 ?
H39A C39 H39C 109.5 ?
H39B C39 H39C 109.5 ?
C25 C40 H40A 109.5 ?
C25 C40 H40B 109.5 ?
H40A C40 H40B 109.5 ?
C25 C40 H40C 109.5 ?
H40A C40 H40C 109.5 ?
H40B C40 H40C 109.5 ?
C33 C41 H41A 109.5 ?
C33 C41 H41B 109.5 ?
H41A C41 H41B 109.5 ?
C33 C41 H41C 109.5 ?
H41A C41 H41C 109.5 ?
H41B C41 H41C 109.5 ?
C35 C42 H42A 109.5 ?
C35 C42 H42B 109.5 ?
H42A C42 H42B 109.5 ?
C35 C42 H42C 109.5 ?
H42A C42 H42C 109.5 ?
H42B C42 H42C 109.5 ?

loop_
_geom_bond_atom_site_label_1
_geom_bond_atom_site_label_2
_geom_bond_distance
_geom_bond_publ_flag
U1 O2 1.778(6) y
U1 O1 1.786(6) y
U1 O3 2.203(6) y
U1 O5 2.360(6) y
U1 O13 2.389(5) y
U1 O6 2.483(7) y
U1 O7 2.499(6) y
U1 N1 2.953(8) y
U1 U2 3.7639(5) y
U2 O10 1.774(6) y
U2 O9 1.783(6) y
U2 O11 2.184(6) y
U2 O13 2.361(6) y
U2 O5 2.381(6) y
U2 O15 2.502(6) y
U2 O14 2.503(6) y
U2 N2 2.922(8) y
O3 C1 1.336(9) y
O4 C15 1.385(11) y
O4 H4 0.8400 y
O5 C17 1.449(10) y
O6 N1 1.306(10) ?
O7 N1 1.270(10) ?
O8 N1 1.191(10) ?
O11 C22 1.342(10) y
O12 C36 1.394(11) y
O12 H12 0.8400 ?
O13 C38 1.420(9) y
O15 N2 1.256(10) ?
O14 N2 1.261(10) ?
O16 N2 1.233(10) ?
N8 C16 1.501(11) ?
N8 C9 1.505(11) ?
N8 C7 1.522(11) ?
N8 H8 0.75(9) ?
N29 C30 1.487(11) ?
N29 C37 1.507(10) ?
N29 C28 1.518(10) ?
N29 H29 0.94(9) ?
C1 C2 1.360(12) ?
C1 C6 1.420(12) ?
C2 C3 1.400(12) ?
C2 C18 1.517(12) ?
C3 C4 1.387(13) ?
C3 H3 0.9500 ?
C4 C5 1.375(12) ?
C4 C19 1.508(12) ?
C5 C6 1.403(12) ?
C5 H5 0.9500 ?
C6 C7 1.494(12) ?
C7 H7A 0.9900 ?
C7 H7B 0.9900 ?
C9 C10 1.524(11) ?
C9 H9A 0.9900 ?
C9 H9B 0.9900 ?
C10 C15 1.383(12) ?
C10 C11 1.389(12) ?
C11 C12 1.383(12) ?
C11 H11 0.9500 ?
C12 C13 1.397(15) ?
C12 C20 1.493(14) ?
C13 C14 1.378(15) ?
C13 H13 0.9500 ?
C14 C15 1.405(12) ?
C14 C21 1.520(13) ?
C16 C17 1.504(12) ?
C16 H16A 0.9900 ?
C16 H16B 0.9900 ?
C17 H17A 0.9900 ?
C17 H17B 0.9900 ?
C18 H18A 0.9800 ?
C18 H18B 0.9800 ?
C18 H18C 0.9800 ?
C19 H19A 0.9800 ?
C19 H19B 0.9800 ?
C19 H19C 0.9800 ?
C20 H20A 0.9800 ?
C20 H20B 0.9800 ?
C20 H20C 0.9800 ?
C21 H21A 0.9800 ?
C21 H21B 0.9800 ?
C21 H21C 0.9800 ?
C22 C27 1.384(12) ?
C22 C23 1.417(11) ?
C23 C24 1.375(13) ?
C23 C39 1.489(13) ?
C24 C25 1.390(13) ?
C24 H24 0.9500 ?
C25 C26 1.385(13) ?
C25 C40 1.512(13) ?
C26 C27 1.385(12) ?
C26 H26 0.9500 ?
C27 C28 1.498(11) ?
C28 H28A 0.9900 ?
C28 H28B 0.9900 ?
C30 C31 1.499(12) ?
C30 H30A 0.9900 ?
C30 H30B 0.9900 ?
C31 C32 1.394(12) ?
C31 C36 1.398(12) ?
C32 C33 1.382(13) ?
C32 H32 0.9500 ?
C33 C34 1.397(14) ?
C33 C41 1.515(14) ?
C34 C35 1.399(14) ?
C34 H34 0.9500 ?
C35 C36 1.373(13) ?
C35 C42 1.513(13) ?
C37 C38 1.539(12) ?
C37 H37A 0.9900 ?
C37 H37B 0.9900 ?
C38 H38A 0.9900 ?
C38 H38B 0.9900 ?
C39 H39A 0.9800 ?
C39 H39B 0.9800 ?
C39 H39C 0.9800 ?
C40 H40A 0.9800 ?
C40 H40B 0.9800 ?
C40 H40C 0.9800 ?
C41 H41A 0.9800 ?
C41 H41B 0.9800 ?
C41 H41C 0.9800 ?
C42 H42A 0.9800 ?
C42 H42B 0.9800 ?
C42 H42C 0.9800 ?

loop_
_geom_hbond_atom_site_label_D
_geom_hbond_atom_site_label_H
_geom_hbond_atom_site_label_A
_geom_hbond_distance_DH
_geom_hbond_distance_HA
_geom_hbond_distance_DA
_geom_hbond_angle_DHA
N8 H8 O4 0.75(9) 2.18(9) 2.775(9) 136(9)
N29 H29 O12 0.94(9) 2.09(8) 2.830(9) 135(7)
O12 H12 O2 0.84 2.65 3.332(9) 139.9

loop_
_geom_torsion_atom_site_label_1
_geom_torsion_atom_site_label_2
_geom_torsion_atom_site_label_3
_geom_torsion_atom_site_label_4
_geom_torsion
O2 U1 U2 O10 -8.9(3)
O1 U1 U2 O10 173.6(3)
O3 U1 U2 O10 73.0(3)
O5 U1 U2 O10 103.1(3)
O13 U1 U2 O10 -112.1(3)
O6 U1 U2 O10 -70.7(5)
O7 U1 U2 O10 -90.7(3)
N1 U1 U2 O10 -82.9(3)
O2 U1 U2 O9 173.4(3)
O1 U1 U2 O9 -4.2(3)
O3 U1 U2 O9 -104.8(3)
O5 U1 U2 O9 -74.6(3)
O13 U1 U2 O9 70.2(3)
O6 U1 U2 O9 111.6(5)
O7 U1 U2 O9 91.6(3)
N1 U1 U2 O9 99.4(3)
O2 U1 U2 O11 71.1(3)
O1 U1 U2 O11 -106.5(3)
O3 U1 U2 O11 152.9(2)
O5 U1 U2 O11 -177.0(3)
O13 U1 U2 O11 -32.2(3)
O6 U1 U2 O11 9.2(5)
O7 U1 U2 O11 -10.8(2)
N1 U1 U2 O11 -2.9(3)
O2 U1 U2 O13 103.2(3)
O1 U1 U2 O13 -74.4(3)
O3 U1 U2 O13 -175.0(3)
O5 U1 U2 O13 -144.8(3)
O6 U1 U2 O13 41.4(5)
O7 U1 U2 O13 21.4(3)
N1 U1 U2 O13 29.2(3)
O2 U1 U2 O5 -112.0(3)
O1 U1 U2 O5 70.5(3)
O3 U1 U2 O5 -30.1(3)
O13 U1 U2 O5 144.8(3)
O6 U1 U2 O5 -173.8(5)
O7 U1 U2 O5 166.2(3)
N1 U1 U2 O5 174.0(3)
O2 U1 U2 O15 -93.4(3)
O1 U1 U2 O15 89.1(3)
O3 U1 U2 O15 -11.5(2)
O5 U1 U2 O15 18.6(3)
O13 U1 U2 O15 163.4(3)
O6 U1 U2 O15 -155.2(4)
O7 U1 U2 O15 -175.2(2)
N1 U1 U2 O15 -167.3(3)
O2 U1 U2 O14 -69.9(5)
O1 U1 U2 O14 112.5(5)
O3 U1 U2 O14 11.9(5)
O5 U1 U2 O14 42.1(5)
O13 U1 U2 O14 -173.1(5)
O6 U1 U2 O14 -131.7(6)
O7 U1 U2 O14 -151.7(5)
N1 U1 U2 O14 -143.9(5)
O2 U1 U2 N2 -86.7(3)
O1 U1 U2 N2 95.7(3)
O3 U1 U2 N2 -4.9(3)
O5 U1 U2 N2 25.3(3)
O13 U1 U2 N2 170.1(3)
O6 U1 U2 N2 -148.5(5)
O7 U1 U2 N2 -168.5(3)
N1 U1 U2 N2 -160.7(3)
O2 U1 O3 C1 -4.5(13)
O1 U1 O3 C1 175.1(13)
O5 U1 O3 C1 -96.0(13)
O13 U1 O3 C1 -85.5(14)
O6 U1 O3 C1 88.3(13)
O7 U1 O3 C1 81.0(13)
N1 U1 O3 C1 83.4(13)
U2 U1 O3 C1 -78.0(13)
O2 U1 O5 C17 -152.6(6)
O1 U1 O5 C17 29.8(6)
O3 U1 O5 C17 -62.9(6)
O13 U1 O5 C17 121.7(6)
O6 U1 O5 C17 -46.2(11)
O7 U1 O5 C17 120.9(6)
N1 U1 O5 C17 120.3(11)
U2 U1 O5 C17 143.4(6)
O2 U1 O5 U2 64.0(3)
O1 U1 O5 U2 -113.6(3)
O3 U1 O5 U2 153.7(2)
O13 U1 O5 U2 -21.70(19)
O6 U1 O5 U2 170.4(8)
O7 U1 O5 U2 -22.4(4)
N1 U1 O5 U2 -23.1(12)
O10 U2 O5 C17 146.5(6)
O9 U2 O5 C17 -32.9(6)
O11 U2 O5 C17 -136.6(6)
O13 U2 O5 C17 -121.1(6)
O15 U2 O5 C17 54.9(6)
O14 U2 O5 C17 53.7(6)
N2 U2 O5 C17 54.6(6)
U1 U2 O5 C17 -143.1(6)
O10 U2 O5 U1 -70.4(3)
O9 U2 O5 U1 110.2(3)
O11 U2 O5 U1 6.5(6)
O13 U2 O5 U1 21.95(19)
O15 U2 O5 U1 -162.1(3)
O14 U2 O5 U1 -163.2(2)
N2 U2 O5 U1 -162.3(2)
O2 U1 O6 N1 -79.8(6)
O1 U1 O6 N1 97.7(6)
O3 U1 O6 N1 -169.2(6)
O5 U1 O6 N1 173.9(7)
O13 U1 O6 N1 7.7(6)
O7 U1 O6 N1 3.8(5)
U2 U1 O6 N1 -21.0(8)
O2 U1 O7 N1 92.3(5)
O1 U1 O7 N1 -89.3(6)
O3 U1 O7 N1 5.4(6)
O5 U1 O7 N1 -179.7(5)
O13 U1 O7 N1 179.6(6)
O6 U1 O7 N1 -3.9(5)
U2 U1 O7 N1 166.2(5)
O10 U2 O11 C22 -32(3)
O9 U2 O11 C22 148(3)
O13 U2 O11 C22 -123(3)
O5 U2 O11 C22 -108(3)
O15 U2 O11 C22 57(3)
O14 U2 O11 C22 63(3)
N2 U2 O11 C22 60(3)
U1 U2 O11 C22 -104(3)
O10 U2 O13 C38 -154.6(6)
O9 U2 O13 C38 28.3(6)
O11 U2 O13 C38 -65.8(5)
O5 U2 O13 C38 120.4(6)
O15 U2 O13 C38 113.5(6)
O14 U2 O13 C38 -45.8(10)
N2 U2 O13 C38 93.4(14)
U1 U2 O13 C38 142.1(6)
O10 U2 O13 U1 63.3(3)
O9 U2 O13 U1 -113.8(3)
O11 U2 O13 U1 152.1(2)
O5 U2 O13 U1 -21.6(2)
O15 U2 O13 U1 -28.6(5)
O14 U2 O13 U1 172.1(6)
N2 U2 O13 U1 -48.7(14)
O2 U1 O13 C38 146.7(6)
O1 U1 O13 C38 -31.8(6)
O3 U1 O13 C38 -131.5(6)
O5 U1 O13 C38 -120.5(6)
O6 U1 O13 C38 55.8(6)
O7 U1 O13 C38 59.1(6)
N1 U1 O13 C38 59.3(6)
U2 U1 O13 C38 -142.3(7)
O2 U1 O13 U2 -70.9(3)
O1 U1 O13 U2 110.5(3)
O3 U1 O13 U2 10.8(6)
O5 U1 O13 U2 21.9(2)
O6 U1 O13 U2 -161.8(2)
O7 U1 O13 U2 -158.6(3)
N1 U1 O13 U2 -158.4(2)
O10 U2 O15 N2 95.3(5)
O9 U2 O15 N2 -87.3(5)
O11 U2 O15 N2 6.5(6)
O13 U2 O15 N2 -172.6(5)
O5 U2 O15 N2 -179.4(6)
O14 U2 O15 N2 -0.6(5)
U1 U2 O15 N2 169.1(5)
O10 U2 O14 N2 -86.0(6)
O9 U2 O14 N2 91.3(6)
O11 U2 O14 N2 -173.7(6)
O13 U2 O14 N2 165.9(6)
O5 U2 O14 N2 2.0(6)
O15 U2 O14 N2 0.6(5)
U1 U2 O14 N2 -28.1(9)
U1 O7 N1 O8 -171.5(9)
U1 O7 N1 O6 6.3(8)
U1 O6 N1 O8 171.5(9)
U1 O6 N1 O7 -6.3(8)
O2 U1 N1 O8 7(6)
O1 U1 N1 O8 -175(6)
O3 U1 N1 O8 -82(6)
O5 U1 N1 O8 95(6)
O13 U1 N1 O8 93(6)
O6 U1 N1 O8 -93(6)
O7 U1 N1 O8 94(6)
U2 U1 N1 O8 76(6)
O2 U1 N1 O7 -86.6(5)
O1 U1 N1 O7 91.2(5)
O3 U1 N1 O7 -175.8(5)
O5 U1 N1 O7 0.9(14)
O13 U1 N1 O7 -0.4(5)
O6 U1 N1 O7 173.1(9)
U2 U1 N1 O7 -17.8(6)
O2 U1 N1 O6 100.4(6)
O1 U1 N1 O6 -81.9(6)
O3 U1 N1 O6 11.1(6)
O5 U1 N1 O6 -172.2(9)
O13 U1 N1 O6 -173.5(5)
O7 U1 N1 O6 -173.1(9)
U2 U1 N1 O6 169.1(4)
U2 O15 N2 O16 177.6(8)
U2 O15 N2 O14 1.0(8)
U2 O14 N2 O16 -177.7(8)
U2 O14 N2 O15 -1.0(8)
O10 U2 N2 O16 165(19)
O9 U2 N2 O16 -18(19)
O11 U2 N2 O16 75(19)
O13 U2 N2 O16 -83(19)
O5 U2 N2 O16 -109(19)
O15 U2 N2 O16 -110(19)
O14 U2 N2 O16 69(19)
U1 U2 N2 O16 -125(19)
O10 U2 N2 O15 -85.4(5)
O9 U2 N2 O15 91.7(5)
O11 U2 N2 O15 -174.8(5)
O13 U2 N2 O15 26.5(17)
O5 U2 N2 O15 0.6(5)
O14 U2 N2 O15 178.9(9)
U1 U2 N2 O15 -14.7(6)
O10 U2 N2 O14 95.7(6)
O9 U2 N2 O14 -87.2(6)
O11 U2 N2 O14 6.3(6)
O13 U2 N2 O14 -152.4(12)
O5 U2 N2 O14 -178.3(5)
O15 U2 N2 O14 -178.9(9)
U1 U2 N2 O14 166.4(4)
U1 O3 C1 C2 -50.6(17)
U1 O3 C1 C6 127.6(12)
O3 C1 C2 C3 -178.2(7)
C6 C1 C2 C3 3.6(12)
O3 C1 C2 C18 2.7(12)
C6 C1 C2 C18 -175.5(7)
C1 C2 C3 C4 -1.8(13)
C18 C2 C3 C4 177.3(8)
C2 C3 C4 C5 -0.7(13)
C2 C3 C4 C19 -179.7(8)
C3 C4 C5 C6 1.4(13)
C19 C4 C5 C6 -179.7(8)
C4 C5 C6 C1 0.4(13)
C4 C5 C6 C7 -175.1(8)
O3 C1 C6 C5 178.8(7)
C2 C1 C6 C5 -2.9(12)
O3 C1 C6 C7 -5.5(11)
C2 C1 C6 C7 172.8(7)
C5 C6 C7 N8 105.2(9)
C1 C6 C7 N8 -70.4(10)
C16 N8 C7 C6 159.5(7)
C9 N8 C7 C6 -73.0(9)
C16 N8 C9 C10 -70.5(9)
C7 N8 C9 C10 162.3(7)
N8 C9 C10 C15 -54.3(11)
N8 C9 C10 C11 129.0(8)
C15 C10 C11 C12 -3.4(14)
C9 C10 C11 C12 173.3(9)
C10 C11 C12 C13 2.1(16)
C10 C11 C12 C20 179.5(11)
C11 C12 C13 C14 -2.0(16)
C20 C12 C13 C14 -179.5(11)
C12 C13 C14 C15 3.0(15)
C12 C13 C14 C21 -176.9(10)
C11 C10 C15 O4 179.2(8)
C9 C10 C15 O4 2.6(12)
C11 C10 C15 C14 4.4(13)
C9 C10 C15 C14 -172.3(8)
C13 C14 C15 C10 -4.2(13)
C21 C14 C15 C10 175.7(8)
C13 C14 C15 O4 -178.7(8)
C21 C14 C15 O4 1.2(13)
C9 N8 C16 C17 153.3(7)
C7 N8 C16 C17 -81.0(9)
U1 O5 C17 C16 121.5(6)
U2 O5 C17 C16 -101.2(7)
N8 C16 C17 O5 -51.0(9)
U2 O11 C22 C27 158(3)
U2 O11 C22 C23 -22(4)
O11 C22 C23 C24 -174.7(8)
C27 C22 C23 C24 4.7(12)
O11 C22 C23 C39 6.9(13)
C27 C22 C23 C39 -173.7(8)
C22 C23 C24 C25 0.1(14)
C39 C23 C24 C25 178.5(9)
C23 C24 C25 C26 -4.8(14)
C23 C24 C25 C40 176.4(10)
C24 C25 C26 C27 5.0(14)
C40 C25 C26 C27 -176.2(9)
O11 C22 C27 C26 174.9(8)
C23 C22 C27 C26 -4.6(13)
O11 C22 C27 C28 -8.1(12)
C23 C22 C27 C28 172.5(8)
C25 C26 C27 C22 -0.4(14)
C25 C26 C27 C28 -177.3(8)
C22 C27 C28 N29 -62.8(10)
C26 C27 C28 N29 114.2(9)
C30 N29 C28 C27 -69.8(8)
C37 N29 C28 C27 162.9(7)
C37 N29 C30 C31 -62.4(9)
C28 N29 C30 C31 170.8(7)
N29 C30 C31 C32 127.6(9)
N29 C30 C31 C36 -56.1(11)
C36 C31 C32 C33 0.5(14)
C30 C31 C32 C33 177.0(9)
C31 C32 C33 C34 -1.9(14)
C31 C32 C33 C41 178.9(9)
C32 C33 C34 C35 1.5(15)
C41 C33 C34 C35 -179.3(10)
C33 C34 C35 C36 0.3(16)
C33 C34 C35 C42 -178.4(10)
C34 C35 C36 O12 179.8(9)
C42 C35 C36 O12 -1.5(15)
C34 C35 C36 C31 -1.9(15)
C42 C35 C36 C31 176.8(9)
C32 C31 C36 C35 1.5(14)
C30 C31 C36 C35 -174.9(9)
C32 C31 C36 O12 179.9(8)
C30 C31 C36 O12 3.5(13)
C30 N29 C37 C38 154.3(7)
C28 N29 C37 C38 -79.6(8)
U2 O13 C38 C37 115.7(6)
U1 O13 C38 C37 -108.2(6)
N29 C37 C38 O13 -52.8(9)
